data_1528824
loop_
_publ_author_name
'Renard, C.'
'Obbade, S.'
'Abraham, F.'

_publ_section_title
;
 Channels occupany and distortion in new lithium uranyl phosphates with
 three-dimensional open-frameworks
;
_journal_name_full 'Journal of Solid State Chemistry'
_journal_page_first 1377
_journal_page_last 1386
_journal_volume 182
_journal_year 2009
_chemical_formula_sum 'Li3 O35 P5 U7'
_chemical_name_systematic 'Li3 (U O2)7 (P O4)5 O'
_space_group_IT_number 113
_symmetry_space_group_name_Hall 'P -4 2ab'
_symmetry_space_group_name_H-M 'P -4 21 m'
_cell_angle_alpha 90
_cell_angle_beta 90
_cell_angle_gamma 90
_cell_formula_units_Z 2
_cell_length_a 9.9305
_cell_length_b 9.9305
_cell_length_c 14.5741
_cell_volume 1437.222
_citation_journal_id_ASTM JSSCBI
_cod_data_source_file Renard_JSSCBI_2009_1763.cif
_cod_data_source_block Li3O35P5U7
_cod_database_code 1528824

loop_
_symmetry_equiv_pos_as_xyz
x,y,z
y,-x,-z
-x,-y,z
-y,x,-z
x+1/2,-y+1/2,-z
-y+1/2,-x+1/2,z
-x+1/2,y+1/2,-z
y+1/2,x+1/2,z

loop_
_atom_site_label
_atom_site_type_symbol
_atom_site_fract_x
_atom_site_fract_y
_atom_site_fract_z
_atom_site_occupancy
_atom_site_U_iso_or_equiv
P2 P+5 0.2541 0.7541 0.0623 1 0.0
U4 U+6 0.24833 0.74833 0.56959 1 0.0
O2 O-2 0.1641 0.6641 0.0044 1 0.0
O6 O-2 0.2343 0.7343 0.6923 1 0.0
O14 O-2 0.1355 0.6355 0.2803 1 0.0
O8 O-2 0.5903 0.9097 0.4547 1 0.0
O7 O-2 -0.0834 -0.096 0.4226 1 0.0
O11 O-2 0 0.5 0.8888 1 0.0
O9 O-2 0 0.5 0.1301 1 0.0
P1 P+5 0 0 0.3648 1 0.0
Li1 Li+1 0.29 0.21 0.132 1 0.0
P3 P+5 0.5 0 0.5129 1 0.0
O10 O-2 0.2631 0.7631 0.4426 1 0.0
U3 U+6 0.26226 0.76226 0.27987 1 0.0
Li2 Li+1 0 0.5 0.305 1 0.0
U2 U+6 0 0 0.14388 1 0.0
O12 O-2 0.3868 0.8868 0.2787 1 0.0
O15 O-2 0 0 0 1 0.0
O3 O-2 0.587 0.087 0.579 1 0.0
O1 O-2 0.3375 0.8375 -0.004 1 0.0
O5 O-2 0.3401 0.6729 0.1303 1 0.0
U1 U+6 0 0.5 0.01069 1 0.0
O13 O-2 0.123 0.1318 0.1487 1 0.0
O4 O-2 0.0918 -0.0778 0.2982 1 0.0
